data_7024622
loop_
_publ_author_name
'Shieh, Minghuey'
'Chu, Yen-Yi'
'Miu, Chia-Yeh'
'Wu, Pei-Fan'
'Zeng, Tsau-Ming'

_publ_section_title
;
 Bimetallic Ru-Cu tellurido complexes: controlled synthesis and
 electrochemical studies of copper halide-TeRu(5) and Te(2)Ru(4) clusters.
;
_journal_issue 6
_journal_name_full 'Dalton transactions (Cambridge, England : 2003)'
_journal_page_first 1492
_journal_page_last 1503
_journal_paper_doi 10.1039/b919176c
_journal_volume 39
_journal_year 2010
_chemical_formula_moiety 'C58 H40 Cu2 I2 O10 P2 Ru4 Te2'
_chemical_formula_sum 'C58 H40 Cu2 I2 O10 P2 Ru4 Te2'
_chemical_formula_weight 1999.20
_chemical_name_systematic
;
?
;
_space_group_IT_number 2
_symmetry_cell_setting triclinic
_symmetry_space_group_name_Hall '-P 1'
_symmetry_space_group_name_H-M 'P -1'
_atom_sites_solution_hydrogens geom
_atom_sites_solution_primary direct
_atom_sites_solution_secondary difmap
_audit_creation_method SHELXL-97
_cell_angle_alpha 101.2530(10)
_cell_angle_beta 110.9180(10)
_cell_angle_gamma 98.297(2)
_cell_formula_units_Z 1
_cell_length_a 10.6181(3)
_cell_length_b 12.1029(3)
_cell_length_c 13.6619(5)
_cell_measurement_reflns_used 15718
_cell_measurement_temperature 298(2)
_cell_measurement_theta_max 25.028
_cell_measurement_theta_min 2.037
_cell_volume 1563.96(8)
_computing_cell_refinement 'HKL Scalepack (Otwinowski & Minor 1997)'
_computing_data_collection 'Collect (Nonius BV, 1997-2000)'
_computing_data_reduction 'HKL Denzo and Scalepack'
_computing_molecular_graphics 'Ortep-3 for Windows (Farrugia, 1997)'
_computing_publication_material 'WinGX publication routines (Farrugia, 1999)'
_computing_structure_refinement 'SHELXL-97 (Sheldrick, 1997)'
_computing_structure_solution 'SHELXS-86 (Sheldrick, 1986)'
_diffrn_ambient_temperature 298(2)
_diffrn_detector_area_resol_mean 9
_diffrn_measured_fraction_theta_full 0.991
_diffrn_measured_fraction_theta_max 0.991
_diffrn_measurement_device_type KappaCCD
_diffrn_measurement_method 'CCD rotation images, thick slices'
_diffrn_radiation_monochromator graphite
_diffrn_radiation_source 'fine-focus sealed tube'
_diffrn_radiation_type MoK\a
_diffrn_radiation_wavelength 0.71073
_diffrn_reflns_av_R_equivalents 0.1027
_diffrn_reflns_av_sigmaI/netI 0.0862
_diffrn_reflns_limit_h_max 10
_diffrn_reflns_limit_h_min -12
_diffrn_reflns_limit_k_max 14
_diffrn_reflns_limit_k_min -14
_diffrn_reflns_limit_l_max 16
_diffrn_reflns_limit_l_min -16
_diffrn_reflns_number 19514
_diffrn_reflns_theta_full 25.01
_diffrn_reflns_theta_max 25.01
_diffrn_reflns_theta_min 2.07
_exptl_absorpt_coefficient_mu 3.615
_exptl_absorpt_correction_T_max 0.7543
_exptl_absorpt_correction_T_min 0.646
_exptl_absorpt_correction_type multi-scan
_exptl_absorpt_process_details
;
?
;
_exptl_crystal_colour black
_exptl_crystal_density_diffrn 2.123
_exptl_crystal_density_method 'not measured'
_exptl_crystal_description prism
_exptl_crystal_F_000 942
_exptl_crystal_size_max 0.14
_exptl_crystal_size_mid 0.08
_exptl_crystal_size_min 0.06
_refine_diff_density_max 1.181
_refine_diff_density_min -2.074
_refine_diff_density_rms 0.395
_refine_ls_extinction_method none
_refine_ls_goodness_of_fit_ref 1.010
_refine_ls_hydrogen_treatment fixed
_refine_ls_matrix_type full
_refine_ls_number_parameters 361
_refine_ls_number_reflns 5482
_refine_ls_number_restraints 0
_refine_ls_restrained_S_all 1.010
_refine_ls_R_factor_all 0.0804
_refine_ls_R_factor_gt 0.0469
_refine_ls_shift/su_max 0.001
_refine_ls_shift/su_mean 0.000
_refine_ls_structure_factor_coef Fsqd
_refine_ls_weighting_details 'calc w=1/[\s^2^(Fo^2^)+(0.0739P)^2^+0.0000P] where P=(Fo^2^+2Fc^2^)/3'
_refine_ls_weighting_scheme calc
_refine_ls_wR_factor_gt 0.1031
_refine_ls_wR_factor_ref 0.1346
_reflns_number_gt 3920
_reflns_number_total 5482
_reflns_threshold_expression >2sigma(I)
_cod_data_source_file b919176c.txt
_cod_data_source_block compound_5c
_cod_database_code 7024622

loop_
_symmetry_equiv_pos_as_xyz
'x, y, z'
'-x, -y, -z'

loop_
_atom_site_label
_atom_site_type_symbol
_atom_site_fract_x
_atom_site_fract_y
_atom_site_fract_z
_atom_site_U_iso_or_equiv
_atom_site_adp_type
_atom_site_occupancy
_atom_site_symmetry_multiplicity
_atom_site_calc_flag
_atom_site_refinement_flags
I1 I 0.05775(7) 0.77733(6) 0.36190(5) 0.0495(2) Uani 1 1 d .
Te1 Te 0.12890(5) 1.12506(4) 0.09963(4) 0.03179(18) Uani 1 1 d .
Ru1 Ru -0.10034(7) 0.99264(5) 0.10341(5) 0.02913(19) Uani 1 1 d .
Ru2 Ru 0.12476(7) 0.89328(6) 0.06003(6) 0.0312(2) Uani 1 1 d .
Cu1 Cu 0.03889(11) 0.86288(9) 0.21105(9) 0.0395(3) Uani 1 1 d .
P1 P 0.4408(2) 0.52171(18) 0.26469(18) 0.0297(5) Uani 1 1 d .
O1 O 0.3064(8) 0.8560(7) -0.0655(7) 0.082(3) Uani 1 1 d .
O2 O -0.0346(7) 1.0974(6) 0.3402(6) 0.0553(18) Uani 1 1 d .
O3 O -0.3434(7) 0.8288(6) 0.1004(6) 0.067(2) Uani 1 1 d .
O4 O 0.0770(7) 0.6339(6) 0.0322(6) 0.0593(19) Uani 1 1 d .
O5 O 0.3947(8) 0.9364(8) 0.2544(7) 0.084(3) Uani 1 1 d .
C1 C 0.2200(10) 0.8947(8) -0.0479(8) 0.048(2) Uani 1 1 d .
C2 C -0.0560(8) 1.0564(7) 0.2513(8) 0.036(2) Uani 1 1 d .
C3 C -0.2499(9) 0.8884(8) 0.1010(7) 0.042(2) Uani 1 1 d .
C4 C 0.0940(9) 0.7323(9) 0.0439(7) 0.042(2) Uani 1 1 d .
C5 C 0.2915(10) 0.9191(8) 0.1820(8) 0.049(2) Uani 1 1 d .
C6 C 0.3798(8) 0.5234(7) 0.1241(7) 0.0293(18) Uani 1 1 d .
C7 C 0.2846(8) 0.4287(7) 0.0445(7) 0.036(2) Uani 1 1 d .
H7 H 0.2493 0.3655 0.0639 0.043 Uiso 1 1 calc R
C8 C 0.2422(9) 0.4277(8) -0.0628(8) 0.044(2) Uani 1 1 d .
H8 H 0.1775 0.3640 -0.1158 0.053 Uiso 1 1 calc R
C9 C 0.2933(9) 0.5182(8) -0.0924(8) 0.042(2) Uani 1 1 d .
H9 H 0.2658 0.5159 -0.1656 0.051 Uiso 1 1 calc R
C10 C 0.3858(9) 0.6136(8) -0.0145(8) 0.040(2) Uani 1 1 d .
H10 H 0.4194 0.6764 -0.0354 0.048 Uiso 1 1 calc R
C11 C 0.4293(8) 0.6175(7) 0.0937(7) 0.036(2) Uani 1 1 d .
H11 H 0.4914 0.6829 0.1462 0.044 Uiso 1 1 calc R
C12 C 0.5235(8) 0.6650(7) 0.3527(7) 0.033(2) Uani 1 1 d .
C13 C 0.6517(9) 0.7224(8) 0.3570(8) 0.042(2) Uani 1 1 d .
H13 H 0.6945 0.6851 0.3160 0.050 Uiso 1 1 calc R
C14 C 0.7131(10) 0.8339(8) 0.4221(8) 0.052(3) Uani 1 1 d .
H14 H 0.7965 0.8723 0.4236 0.062 Uiso 1 1 calc R
C15 C 0.6530(11) 0.8882(8) 0.4841(8) 0.057(3) Uani 1 1 d .
H15 H 0.6957 0.9631 0.5282 0.068 Uiso 1 1 calc R
C16 C 0.5271(11) 0.8317(8) 0.4817(8) 0.051(3) Uani 1 1 d .
H16 H 0.4870 0.8687 0.5251 0.061 Uiso 1 1 calc R
C17 C 0.4611(9) 0.7197(7) 0.4142(7) 0.039(2) Uani 1 1 d .
H17 H 0.3761 0.6827 0.4110 0.047 Uiso 1 1 calc R
C18 C 0.2931(8) 0.4619(7) 0.2877(7) 0.0328(19) Uani 1 1 d .
C19 C 0.1684(9) 0.4922(8) 0.2417(8) 0.044(2) Uani 1 1 d .
H19 H 0.1619 0.5454 0.2003 0.053 Uiso 1 1 calc R
C20 C 0.0548(9) 0.4438(9) 0.2572(9) 0.055(3) Uani 1 1 d .
H20 H -0.0285 0.4651 0.2274 0.066 Uiso 1 1 calc R
C21 C 0.0633(10) 0.3626(8) 0.3174(8) 0.048(2) Uani 1 1 d .
H21 H -0.0148 0.3285 0.3263 0.058 Uiso 1 1 calc R
C22 C 0.1859(9) 0.3329(7) 0.3635(7) 0.040(2) Uani 1 1 d .
H22 H 0.1916 0.2795 0.4045 0.048 Uiso 1 1 calc R
C23 C 0.3001(8) 0.3813(7) 0.3493(6) 0.033(2) Uani 1 1 d .
H23 H 0.3835 0.3607 0.3809 0.040 Uiso 1 1 calc R
C24 C 0.5570(8) 0.4263(7) 0.2928(7) 0.034(2) Uani 1 1 d .
C25 C 0.6776(9) 0.4573(8) 0.3884(7) 0.040(2) Uani 1 1 d .
H25 H 0.7075 0.5327 0.4330 0.048 Uiso 1 1 calc R
C26 C 0.7519(10) 0.3755(9) 0.4161(8) 0.052(3) Uani 1 1 d .
H26 H 0.8309 0.3962 0.4804 0.062 Uiso 1 1 calc R
C27 C 0.7127(10) 0.2668(9) 0.3522(8) 0.052(3) Uani 1 1 d .
H27 H 0.7637 0.2129 0.3732 0.062 Uiso 1 1 calc R
C28 C 0.5960(10) 0.2339(8) 0.2546(8) 0.046(2) Uani 1 1 d .
H28 H 0.5704 0.1591 0.2096 0.055 Uiso 1 1 calc R
C29 C 0.5179(8) 0.3148(7) 0.2252(7) 0.036(2) Uani 1 1 d .
H29 H 0.4398 0.2937 0.1603 0.044 Uiso 1 1 calc R

loop_
_atom_site_aniso_label
_atom_site_aniso_U_11
_atom_site_aniso_U_22
_atom_site_aniso_U_33
_atom_site_aniso_U_23
_atom_site_aniso_U_13
_atom_site_aniso_U_12
I1 0.0620(4) 0.0505(4) 0.0416(4) 0.0250(3) 0.0191(3) 0.0167(3)
Te1 0.0359(3) 0.0225(3) 0.0344(3) 0.0061(2) 0.0141(3) 0.0006(2)
Ru1 0.0354(4) 0.0219(4) 0.0340(4) 0.0102(3) 0.0172(3) 0.0057(3)
Ru2 0.0365(4) 0.0249(4) 0.0370(4) 0.0138(3) 0.0166(3) 0.0091(3)
Cu1 0.0490(7) 0.0361(6) 0.0359(7) 0.0167(5) 0.0161(5) 0.0095(5)
P1 0.0312(11) 0.0260(12) 0.0328(13) 0.0112(10) 0.0122(10) 0.0063(9)
O1 0.107(6) 0.102(6) 0.120(7) 0.081(6) 0.091(6) 0.084(5)
O2 0.081(5) 0.045(4) 0.040(4) 0.004(3) 0.033(4) 0.002(4)
O3 0.054(4) 0.056(5) 0.095(6) 0.027(4) 0.038(4) -0.008(4)
O4 0.070(5) 0.033(4) 0.088(6) 0.028(4) 0.035(4) 0.024(3)
O5 0.059(5) 0.094(6) 0.079(6) 0.036(5) -0.002(5) 0.014(4)
C1 0.049(6) 0.050(6) 0.067(7) 0.024(5) 0.037(5) 0.023(5)
C2 0.034(5) 0.028(5) 0.050(6) 0.017(5) 0.020(5) 0.002(4)
C3 0.045(5) 0.042(6) 0.034(5) 0.008(4) 0.015(4) 0.003(5)
C4 0.041(5) 0.053(6) 0.042(6) 0.025(5) 0.018(4) 0.022(5)
C5 0.051(6) 0.049(6) 0.046(6) 0.021(5) 0.013(5) 0.015(5)
C6 0.030(4) 0.027(5) 0.032(5) 0.009(4) 0.015(4) 0.005(4)
C7 0.037(5) 0.032(5) 0.034(5) 0.012(4) 0.010(4) 0.002(4)
C8 0.031(5) 0.051(6) 0.044(6) 0.013(5) 0.008(4) 0.008(4)
C9 0.034(5) 0.058(6) 0.040(6) 0.023(5) 0.013(4) 0.016(5)
C10 0.037(5) 0.043(6) 0.048(6) 0.027(5) 0.019(5) 0.011(4)
C11 0.031(4) 0.037(5) 0.041(6) 0.021(4) 0.010(4) 0.007(4)
C12 0.035(5) 0.029(5) 0.034(5) 0.013(4) 0.009(4) 0.012(4)
C13 0.036(5) 0.040(6) 0.051(6) 0.018(5) 0.016(4) 0.009(4)
C14 0.047(6) 0.038(6) 0.060(7) 0.019(5) 0.009(5) 0.003(5)
C15 0.061(7) 0.031(5) 0.049(7) 0.004(5) -0.005(5) 0.002(5)
C16 0.067(7) 0.046(6) 0.041(6) 0.011(5) 0.018(5) 0.024(5)
C17 0.048(5) 0.032(5) 0.040(6) 0.013(4) 0.017(4) 0.016(4)
C18 0.041(5) 0.022(4) 0.032(5) 0.005(4) 0.011(4) 0.006(4)
C19 0.044(5) 0.045(6) 0.064(7) 0.041(5) 0.026(5) 0.020(4)
C20 0.031(5) 0.066(7) 0.079(8) 0.032(6) 0.025(5) 0.017(5)
C21 0.050(6) 0.043(6) 0.048(6) 0.006(5) 0.024(5) -0.001(5)
C22 0.052(6) 0.037(5) 0.040(6) 0.017(4) 0.028(5) 0.006(4)
C23 0.034(4) 0.030(5) 0.025(5) -0.002(4) 0.003(4) 0.008(4)
C24 0.038(5) 0.038(5) 0.035(5) 0.016(4) 0.020(4) 0.014(4)
C25 0.045(5) 0.045(5) 0.031(5) 0.010(4) 0.015(4) 0.018(4)
C26 0.053(6) 0.061(7) 0.045(6) 0.017(5) 0.015(5) 0.029(5)
C27 0.058(6) 0.064(7) 0.056(7) 0.035(6) 0.029(6) 0.040(6)
C28 0.061(6) 0.039(5) 0.060(7) 0.020(5) 0.041(6) 0.025(5)
C29 0.034(5) 0.034(5) 0.049(6) 0.022(5) 0.019(4) 0.008(4)

loop_
_atom_type_symbol
_atom_type_description
_atom_type_scat_dispersion_real
_atom_type_scat_dispersion_imag
_atom_type_scat_source
C C 0.0033 0.0016 'International Tables Vol C Tables 4.2.6.8 and 6.1.1.4'
H H 0.0000 0.0000 'International Tables Vol C Tables 4.2.6.8 and 6.1.1.4'
O O 0.0106 0.0060 'International Tables Vol C Tables 4.2.6.8 and 6.1.1.4'
Te Te -0.5308 1.6751 'International Tables Vol C Tables 4.2.6.8 and 6.1.1.4'
Ru Ru -1.2594 0.8363 'International Tables Vol C Tables 4.2.6.8 and 6.1.1.4'
Cu Cu 0.3201 1.2651 'International Tables Vol C Tables 4.2.6.8 and 6.1.1.4'
I I -0.4742 1.8119 'International Tables Vol C Tables 4.2.6.8 and 6.1.1.4'
P P 0.1023 0.0942 'International Tables Vol C Tables 4.2.6.8 and 6.1.1.4'

loop_
_geom_angle_atom_site_label_1
_geom_angle_atom_site_label_2
_geom_angle_atom_site_label_3
_geom_angle
_geom_angle_site_symmetry_1
_geom_angle_site_symmetry_3
Ru1 Te1 Ru2 61.55(2) . 2_575
Ru1 Te1 Ru2 66.70(2) . .
Ru2 Te1 Ru2 97.21(2) 2_575 .
Ru1 Te1 Ru1 97.26(2) . 2_575
Ru2 Te1 Ru1 66.59(2) 2_575 2_575
Ru2 Te1 Ru1 61.39(2) . 2_575
C3 Ru1 C2 87.9(4) . .
C3 Ru1 C1 93.3(4) . 2_575
C2 Ru1 C1 96.0(4) . 2_575
C3 Ru1 Cu1 81.8(3) . .
C2 Ru1 Cu1 72.4(3) . .
C1 Ru1 Cu1 167.5(3) 2_575 .
C3 Ru1 Te1 173.8(3) . .
C2 Ru1 Te1 95.3(2) . .
C1 Ru1 Te1 91.7(3) 2_575 .
Cu1 Ru1 Te1 94.10(3) . .
C3 Ru1 Te1 93.1(3) . 2_575
C2 Ru1 Te1 169.1(3) . 2_575
C1 Ru1 Te1 94.7(3) 2_575 2_575
Cu1 Ru1 Te1 96.98(3) . 2_575
Te1 Ru1 Te1 82.74(2) . 2_575
C3 Ru1 Ru2 122.3(3) . 2_575
C2 Ru1 Ru2 128.7(3) . 2_575
C1 Ru1 Ru2 47.3(3) 2_575 2_575
Cu1 Ru1 Ru2 144.38(4) . 2_575
Te1 Ru1 Ru2 59.26(2) . 2_575
Te1 Ru1 Ru2 59.21(2) 2_575 2_575
C3 Ru1 Ru2 117.1(3) . .
C2 Ru1 Ru2 113.5(2) . .
C1 Ru1 Ru2 137.2(3) 2_575 .
Cu1 Ru1 Ru2 54.52(3) . .
Te1 Ru1 Ru2 56.73(2) . .
Te1 Ru1 Ru2 56.58(2) 2_575 .
Ru2 Ru1 Ru2 89.94(2) 2_575 .
C5 Ru2 C4 91.0(4) . .
C5 Ru2 C1 94.4(4) . .
C4 Ru2 C1 96.0(4) . .
C5 Ru2 Cu1 77.3(3) . .
C4 Ru2 Cu1 75.5(3) . .
C1 Ru2 Cu1 167.8(3) . .
C5 Ru2 Te1 172.4(3) . 2_575
C4 Ru2 Te1 93.1(3) . 2_575
C1 Ru2 Te1 91.6(3) . 2_575
Cu1 Ru2 Te1 97.49(3) . 2_575
C5 Ru2 Te1 91.9(3) . .
C4 Ru2 Te1 168.5(3) . .
C1 Ru2 Te1 94.9(3) . .
Cu1 Ru2 Te1 94.27(3) . .
Te1 Ru2 Te1 82.79(2) 2_575 .
C5 Ru2 Ru1 122.5(3) . 2_575
C4 Ru2 Ru1 127.2(3) . 2_575
C1 Ru2 Ru1 47.3(3) . 2_575
Cu1 Ru2 Ru1 144.89(4) . 2_575
Te1 Ru2 Ru1 59.18(2) 2_575 2_575
Te1 Ru2 Ru1 59.40(2) . 2_575
C5 Ru2 Ru1 115.6(3) . .
C4 Ru2 Ru1 112.3(3) . .
C1 Ru2 Ru1 137.2(3) . .
Cu1 Ru2 Ru1 54.92(3) . .
Te1 Ru2 Ru1 56.83(2) 2_575 .
Te1 Ru2 Ru1 56.57(2) . .
Ru1 Ru2 Ru1 90.06(2) 2_575 .
I1 Cu1 Ru2 148.49(5) . .
I1 Cu1 Ru1 140.95(5) . .
Ru2 Cu1 Ru1 70.56(3) . .
C18 P1 C12 110.7(4) . .
C18 P1 C6 107.0(4) . .
C12 P1 C6 111.0(4) . .
C18 P1 C24 106.4(4) . .
C12 P1 C24 110.4(4) . .
C6 P1 C24 111.2(4) . .
O1 C1 Ru2 137.5(8) . .
O1 C1 Ru1 136.9(8) . 2_575
Ru2 C1 Ru1 85.4(3) . 2_575
O2 C2 Ru1 176.7(8) . .
O3 C3 Ru1 177.1(8) . .
O4 C4 Ru2 178.2(8) . .
O5 C5 Ru2 177.9(9) . .
C7 C6 C11 119.0(8) . .
C7 C6 P1 120.1(6) . .
C11 C6 P1 120.9(6) . .
C8 C7 C6 120.3(8) . .
C8 C7 H7 119.9 . .
C6 C7 H7 119.9 . .
C9 C8 C7 120.6(9) . .
C9 C8 H8 119.7 . .
C7 C8 H8 119.7 . .
C8 C9 C10 120.0(9) . .
C8 C9 H9 120.0 . .
C10 C9 H9 120.0 . .
C9 C10 C11 120.8(8) . .
C9 C10 H10 119.6 . .
C11 C10 H10 119.6 . .
C10 C11 C6 119.3(8) . .
C10 C11 H11 120.3 . .
C6 C11 H11 120.3 . .
C17 C12 C13 120.1(8) . .
C17 C12 P1 120.2(6) . .
C13 C12 P1 119.7(6) . .
C14 C13 C12 119.7(8) . .
C14 C13 H13 120.1 . .
C12 C13 H13 120.1 . .
C15 C14 C13 120.6(9) . .
C15 C14 H14 119.7 . .
C13 C14 H14 119.7 . .
C14 C15 C16 120.2(9) . .
C14 C15 H15 119.9 . .
C16 C15 H15 119.9 . .
C17 C16 C15 120.2(9) . .
C17 C16 H16 119.9 . .
C15 C16 H16 119.9 . .
C12 C17 C16 119.2(8) . .
C12 C17 H17 120.4 . .
C16 C17 H17 120.4 . .
C19 C18 C23 119.0(8) . .
C19 C18 P1 120.1(6) . .
C23 C18 P1 120.8(6) . .
C20 C19 C18 119.8(9) . .
C20 C19 H19 120.1 . .
C18 C19 H19 120.1 . .
C19 C20 C21 120.3(9) . .
C19 C20 H20 119.8 . .
C21 C20 H20 119.8 . .
C22 C21 C20 120.2(8) . .
C22 C21 H21 119.9 . .
C20 C21 H21 119.9 . .
C23 C22 C21 120.1(8) . .
C23 C22 H22 120.0 . .
C21 C22 H22 120.0 . .
C22 C23 C18 120.6(8) . .
C22 C23 H23 119.7 . .
C18 C23 H23 119.7 . .
C29 C24 C25 119.1(7) . .
C29 C24 P1 119.2(6) . .
C25 C24 P1 121.3(7) . .
C26 C25 C24 119.7(9) . .
C26 C25 H25 120.2 . .
C24 C25 H25 120.2 . .
C27 C26 C25 121.4(9) . .
C27 C26 H26 119.3 . .
C25 C26 H26 119.3 . .
C26 C27 C28 120.5(9) . .
C26 C27 H27 119.7 . .
C28 C27 H27 119.7 . .
C27 C28 C29 119.3(9) . .
C27 C28 H28 120.4 . .
C29 C28 H28 120.4 . .
C24 C29 C28 120.0(8) . .
C24 C29 H29 120.0 . .
C28 C29 H29 120.0 . .

loop_
_geom_bond_atom_site_label_1
_geom_bond_atom_site_label_2
_geom_bond_distance
_geom_bond_site_symmetry_2
I1 Cu1 2.4408(12) .
Te1 Ru1 2.7372(8) .
Te1 Ru2 2.7395(9) 2_575
Te1 Ru2 2.7421(8) .
Te1 Ru1 2.7474(8) 2_575
Ru1 C3 1.866(10) .
Ru1 C2 1.872(10) .
Ru1 C1 2.065(9) 2_575
Ru1 Cu1 2.6141(12) .
Ru1 Te1 2.7474(8) 2_575
Ru1 Ru2 2.8023(9) 2_575
Ru1 Ru2 3.0121(9) .
Ru2 C5 1.881(10) .
Ru2 C4 1.884(10) .
Ru2 C1 2.066(9) .
Ru2 Cu1 2.6012(13) .
Ru2 Te1 2.7395(9) 2_575
Ru2 Ru1 2.8023(9) 2_575
P1 C18 1.788(8) .
P1 C12 1.793(8) .
P1 C6 1.799(8) .
P1 C24 1.802(8) .
O1 C1 1.165(9) .
O2 C2 1.144(10) .
O3 C3 1.136(10) .
O4 C4 1.148(10) .
O5 C5 1.142(11) .
C1 Ru1 2.065(9) 2_575
C6 C7 1.383(11) .
C6 C11 1.384(11) .
C7 C8 1.368(12) .
C7 H7 0.9300 .
C8 C9 1.347(13) .
C8 H8 0.9300 .
C9 C10 1.370(12) .
C9 H9 0.9300 .
C10 C11 1.372(12) .
C10 H10 0.9300 .
C11 H11 0.9300 .
C12 C17 1.375(11) .
C12 C13 1.412(11) .
C13 C14 1.379(12) .
C13 H13 0.9300 .
C14 C15 1.359(14) .
C14 H14 0.9300 .
C15 C16 1.397(14) .
C15 H15 0.9300 .
C16 C17 1.398(12) .
C16 H16 0.9300 .
C17 H17 0.9300 .
C18 C19 1.386(11) .
C18 C23 1.400(11) .
C19 C20 1.367(12) .
C19 H19 0.9300 .
C20 C21 1.392(13) .
C20 H20 0.9300 .
C21 C22 1.363(13) .
C21 H21 0.9300 .
C22 C23 1.364(11) .
C22 H22 0.9300 .
C23 H23 0.9300 .
C24 C29 1.388(11) .
C24 C25 1.402(12) .
C25 C26 1.380(12) .
C25 H25 0.9300 .
C26 C27 1.342(13) .
C26 H26 0.9300 .
C27 C28 1.393(13) .
C27 H27 0.9300 .
C28 C29 1.399(11) .
C28 H28 0.9300 .
C29 H29 0.9300 .
